data_7050518
loop_
_publ_author_name
'Laye, Rebecca H.'
'Bell, Z\"oe R.'
'Ward, Michael D.'

_publ_section_title
;
 Complexes of 2,2'-biphenol with ruthenium(ii), molybdenum(v),
 tungsten(v) and tungsten(vi): structures, electrochemistry and
 spectroscopy
;
_journal_issue 4
_journal_name_full 'New Journal of Chemistry'
_journal_page_first 684
_journal_paper_doi 10.1039/b211997h
_journal_volume 27
_journal_year 2003
_chemical_formula_sum 'C27 H30 B N6 O3 W'
_chemical_formula_weight 681.23
_chemical_name_systematic
; 
? 
;
_space_group_IT_number 14
_symmetry_cell_setting monoclinic
_symmetry_space_group_name_Hall '-P 2ybc'
_symmetry_space_group_name_H-M 'P 1 21/c 1'
_atom_sites_solution_hydrogens geom
_atom_sites_solution_primary direct
_atom_sites_solution_secondary difmap
_audit_creation_method SHELXL-97
_cell_angle_alpha 90.00
_cell_angle_beta 105.629(11)
_cell_angle_gamma 90.00
_cell_formula_units_Z 4
_cell_length_a 15.410(3)
_cell_length_b 10.0634(18)
_cell_length_c 17.134(4)
_cell_measurement_temperature 100(2)
_cell_volume 2558.8(9)
_computing_structure_refinement 'SHELXL-97 (Sheldrick, 1997)'
_computing_structure_solution 'SHELXS-97 (Sheldrick, 1997)'
_diffrn_ambient_temperature 100(2)
_diffrn_measured_fraction_theta_full 0.998
_diffrn_measured_fraction_theta_max 0.998
_diffrn_measurement_device_type 'Siemens SMART Area Detector'
_diffrn_measurement_method '\w rotation with narrow frames (0.3 degrees)'
_diffrn_radiation_monochromator graphite
_diffrn_radiation_source 'fine-focus sealed tube'
_diffrn_radiation_type MoK\a
_diffrn_radiation_wavelength 0.71073
_diffrn_reflns_av_R_equivalents 0.0624
_diffrn_reflns_av_sigmaI/netI 0.0722
_diffrn_reflns_limit_h_max 20
_diffrn_reflns_limit_h_min -19
_diffrn_reflns_limit_k_max 12
_diffrn_reflns_limit_k_min -13
_diffrn_reflns_limit_l_max 22
_diffrn_reflns_limit_l_min -21
_diffrn_reflns_number 17426
_diffrn_reflns_theta_full 27.48
_diffrn_reflns_theta_max 27.48
_diffrn_reflns_theta_min 2.37
_exptl_absorpt_coefficient_mu 4.557
_exptl_absorpt_correction_T_max 0.24
_exptl_absorpt_correction_T_min 0.39
_exptl_absorpt_correction_type 'Empirical, pseudo-azimuthal scan (SADABS)'
_exptl_crystal_colour green
_exptl_crystal_density_diffrn 1.768
_exptl_crystal_density_method 'not measured'
_exptl_crystal_description block
_exptl_crystal_F_000 1348
_exptl_crystal_size_max 0.3
_exptl_crystal_size_mid 0.2
_exptl_crystal_size_min 0.2
_refine_diff_density_max 2.809
_refine_diff_density_min -2.785
_refine_diff_density_rms 0.210
_refine_ls_extinction_method none
_refine_ls_goodness_of_fit_ref 1.005
_refine_ls_hydrogen_treatment mixed
_refine_ls_matrix_type full
_refine_ls_number_parameters 347
_refine_ls_number_reflns 5852
_refine_ls_number_restraints 0
_refine_ls_restrained_S_all 1.005
_refine_ls_R_factor_all 0.0612
_refine_ls_R_factor_gt 0.0448
_refine_ls_shift/su_max 0.002
_refine_ls_shift/su_mean 0.000
_refine_ls_structure_factor_coef Fsqd
_refine_ls_weighting_details 'calc w=1/[\s^2^(Fo^2^)+(0.0574P)^2^+0.0000P] where P=(Fo^2^+2Fc^2^)/3'
_refine_ls_weighting_scheme calc
_refine_ls_wR_factor_gt 0.1014
_refine_ls_wR_factor_ref 0.1088
_reflns_number_gt 4651
_reflns_number_total 5852
_reflns_threshold_expression >2sigma(I)
_cod_data_source_file b211997h.txt
_cod_data_source_block kilns
_cod_depositor_comments
;
The following automatic conversions were performed:
'_symmetry_cell_setting' value 'Monoclinic' changed to 'monoclinic'
according to '/home/saulius/struct/CIF-dictionaries/cif_core.dic'
dictionary named 'cif_core.dic' version 2.4.1 from 2010-06-29.

Automatic conversion script
Id: cif_fix_enum 1527 2010-12-29 10:47:43Z saulius 
;
_cod_original_cell_volume 2558.9(9)
_cod_original_sg_symbol_H-M P2(1)/c
_cod_database_code 7050518

loop_
_symmetry_equiv_pos_as_xyz
'x, y, z'
'-x, y+1/2, -z+1/2'
'-x, -y, -z'
'x, -y-1/2, z-1/2'

loop_
_atom_site_label
_atom_site_type_symbol
_atom_site_fract_x
_atom_site_fract_y
_atom_site_fract_z
_atom_site_U_iso_or_equiv
_atom_site_adp_type
_atom_site_occupancy
_atom_site_symmetry_multiplicity
_atom_site_calc_flag
_atom_site_refinement_flags
_atom_site_disorder_assembly
_atom_site_disorder_group
W1 W 0.776205(14) -0.08103(2) 0.405035(14) 0.01043(9) Uani 1 1 d . . .
O1 O 0.7975(3) -0.1819(4) 0.3316(3) 0.0151(9) Uani 1 1 d . . .
O41 O 0.7147(3) 0.0731(4) 0.3467(3) 0.0143(9) Uani 1 1 d . . .
O51 O 0.8875(3) 0.0260(4) 0.4332(2) 0.0124(8) Uani 1 1 d . . .
N11 N 0.8206(3) -0.2354(5) 0.4928(3) 0.0118(10) Uani 1 1 d . . .
N12 N 0.7669(3) -0.2855(5) 0.5400(3) 0.0114(10) Uiso 1 1 d . . .
N21 N 0.6417(3) -0.1604(5) 0.3882(3) 0.0129(10) Uani 1 1 d . . .
N22 N 0.6137(3) -0.2211(5) 0.4489(3) 0.0133(10) Uani 1 1 d . . .
N31 N 0.7461(3) 0.0060(5) 0.5237(3) 0.0108(10) Uani 1 1 d . . .
N32 N 0.6958(3) -0.0726(5) 0.5617(3) 0.0144(10) Uani 1 1 d . . .
C13 C 0.8109(4) -0.3850(6) 0.5867(4) 0.0116(12) Uani 1 1 d . . .
C14 C 0.8919(4) -0.4045(6) 0.5676(4) 0.0154(13) Uani 1 1 d . . .
H14A H 0.9354 -0.4680 0.5896 0.018 Uiso 1 1 calc R . .
C15 C 0.8952(4) -0.3121(6) 0.5103(3) 0.0104(11) Uani 1 1 d . . .
C16 C 0.7732(5) -0.4557(6) 0.6469(4) 0.0201(14) Uani 1 1 d . . .
H16A H 0.7156 -0.4929 0.6199 0.030 Uiso 1 1 calc R . .
H16B H 0.7663 -0.3940 0.6876 0.030 Uiso 1 1 calc R . .
H16C H 0.8135 -0.5256 0.6720 0.030 Uiso 1 1 calc R . .
C17 C 0.9685(4) -0.2914(6) 0.4689(4) 0.0156(13) Uani 1 1 d . . .
H17A H 0.9855 -0.1994 0.4724 0.023 Uiso 1 1 calc R . .
H17B H 0.9470 -0.3168 0.4130 0.023 Uiso 1 1 calc R . .
H17C H 1.0197 -0.3448 0.4949 0.023 Uiso 1 1 calc R . .
C23 C 0.5284(4) -0.2615(6) 0.4199(4) 0.0149(12) Uani 1 1 d . . .
C24 C 0.5007(4) -0.2316(6) 0.3380(4) 0.0177(13) Uani 1 1 d . . .
H24A H 0.4451 -0.2511 0.3022 0.021 Uiso 1 1 calc R . .
C25 C 0.5724(4) -0.1668(6) 0.3203(4) 0.0149(12) Uani 1 1 d . . .
C26 C 0.4743(4) -0.3219(7) 0.4713(4) 0.0242(15) Uani 1 1 d . . .
H26A H 0.5129 -0.3753 0.5130 0.036 Uiso 1 1 calc R . .
H26B H 0.4277 -0.3766 0.4383 0.036 Uiso 1 1 calc R . .
H26C H 0.4477 -0.2527 0.4958 0.036 Uiso 1 1 calc R . .
C27 C 0.5765(4) -0.1064(6) 0.2416(4) 0.0170(13) Uani 1 1 d . . .
H27A H 0.6363 -0.1162 0.2354 0.026 Uiso 1 1 calc R . .
H27B H 0.5616 -0.0138 0.2412 0.026 Uiso 1 1 calc R . .
H27C H 0.5344 -0.1506 0.1977 0.026 Uiso 1 1 calc R . .
C33 C 0.6799(4) -0.0067(6) 0.6255(4) 0.0141(12) Uani 1 1 d . . .
C34 C 0.7217(4) 0.1166(6) 0.6299(4) 0.0140(12) Uani 1 1 d . . .
H34A H 0.7220 0.1833 0.6676 0.017 Uiso 1 1 calc R . .
C35 C 0.7631(4) 0.1204(6) 0.5668(4) 0.0125(12) Uani 1 1 d . . .
C36 C 0.6281(5) -0.0662(6) 0.6786(4) 0.0208(14) Uani 1 1 d . . .
H36A H 0.5727 -0.1027 0.6457 0.031 Uiso 1 1 calc R . .
H36B H 0.6150 0.0012 0.7134 0.031 Uiso 1 1 calc R . .
H36C H 0.6631 -0.1353 0.7109 0.031 Uiso 1 1 calc R . .
C37 C 0.8190(4) 0.2309(6) 0.5488(4) 0.0155(12) Uani 1 1 d . . .
H37A H 0.8496 0.2015 0.5100 0.023 Uiso 1 1 calc R . .
H37B H 0.8624 0.2575 0.5977 0.023 Uiso 1 1 calc R . .
H37C H 0.7809 0.3049 0.5270 0.023 Uiso 1 1 calc R . .
C41 C 0.7272(4) 0.2068(6) 0.3578(4) 0.0134(12) Uani 1 1 d . . .
C42 C 0.8053(4) 0.2711(6) 0.3507(4) 0.0150(12) Uani 1 1 d . . .
C43 C 0.8103(4) 0.4082(6) 0.3592(4) 0.0172(13) Uani 1 1 d . . .
H43A H 0.8616 0.4520 0.3539 0.021 Uiso 1 1 calc R . .
C44 C 0.7406(4) 0.4825(7) 0.3757(4) 0.0204(14) Uani 1 1 d . . .
H44A H 0.7459 0.5741 0.3826 0.024 Uiso 1 1 calc R . .
C45 C 0.6625(4) 0.4168(6) 0.3815(4) 0.0195(13) Uani 1 1 d . . .
H45A H 0.6151 0.4640 0.3922 0.023 Uiso 1 1 calc R . .
C46 C 0.6569(4) 0.2800(6) 0.3711(4) 0.0166(13) Uani 1 1 d . . .
H46A H 0.6043 0.2365 0.3731 0.020 Uiso 1 1 calc R . .
C51 C 0.9220(4) 0.0860(6) 0.3759(4) 0.0138(12) Uani 1 1 d . . .
C52 C 0.8842(4) 0.1987(6) 0.3337(4) 0.0123(12) Uani 1 1 d . . .
C53 C 0.9268(4) 0.2556(6) 0.2795(4) 0.0171(12) Uani 1 1 d . . .
H53A H 0.9016 0.3306 0.2504 0.021 Uiso 1 1 calc R . .
C54 C 1.0058(4) 0.2034(6) 0.2679(4) 0.0173(13) Uani 1 1 d . . .
H54A H 1.0321 0.2419 0.2305 0.021 Uiso 1 1 calc R . .
C55 C 1.0451(4) 0.0939(6) 0.3121(4) 0.0187(13) Uani 1 1 d . . .
H55A H 1.0992 0.0603 0.3062 0.022 Uiso 1 1 calc R . .
C56 C 1.0034(4) 0.0346(6) 0.3652(4) 0.0178(13) Uani 1 1 d . . .
H56A H 1.0292 -0.0402 0.3943 0.021 Uiso 1 1 calc R . .
B1 B 0.6765(4) -0.2181(7) 0.5364(4) 0.0152(14) Uani 1 1 d . . .
H1A H 0.650(4) -0.276(6) 0.576(4) 0.018 Uiso 1 1 d . . .

loop_
_atom_site_aniso_label
_atom_site_aniso_U_11
_atom_site_aniso_U_22
_atom_site_aniso_U_33
_atom_site_aniso_U_23
_atom_site_aniso_U_13
_atom_site_aniso_U_12
W1 0.00741(13) 0.01025(13) 0.01651(14) -0.00005(10) 0.00818(9) -0.00063(9)
O1 0.013(2) 0.013(2) 0.021(2) -0.0013(17) 0.0077(18) -0.0004(17)
O41 0.010(2) 0.014(2) 0.020(2) 0.0030(18) 0.0057(17) -0.0012(17)
O51 0.0073(19) 0.015(2) 0.019(2) 0.0012(17) 0.0100(17) 0.0017(16)
N11 0.011(2) 0.011(2) 0.016(2) 0.002(2) 0.009(2) 0.000(2)
N21 0.008(2) 0.013(3) 0.021(3) 0.000(2) 0.010(2) -0.0027(19)
N22 0.010(2) 0.014(3) 0.019(3) -0.001(2) 0.009(2) -0.0004(19)
N31 0.011(2) 0.007(2) 0.018(3) 0.0018(19) 0.010(2) -0.0013(19)
N32 0.015(2) 0.012(3) 0.021(3) 0.002(2) 0.013(2) -0.004(2)
C13 0.010(3) 0.010(3) 0.018(3) -0.002(2) 0.010(2) -0.004(2)
C14 0.008(3) 0.009(3) 0.033(4) 0.003(3) 0.012(3) 0.006(2)
C15 0.009(3) 0.009(3) 0.016(3) -0.001(2) 0.009(2) -0.001(2)
C16 0.024(3) 0.019(3) 0.022(3) 0.008(3) 0.014(3) 0.005(3)
C17 0.010(3) 0.018(3) 0.024(3) 0.001(2) 0.013(3) 0.001(2)
C23 0.008(3) 0.013(3) 0.027(3) 0.001(3) 0.010(2) -0.002(2)
C24 0.011(3) 0.014(3) 0.026(3) -0.005(3) 0.004(3) -0.002(2)
C25 0.014(3) 0.013(3) 0.019(3) -0.005(2) 0.006(3) 0.000(2)
C26 0.014(3) 0.029(4) 0.033(4) 0.009(3) 0.013(3) -0.003(3)
C27 0.016(3) 0.019(3) 0.017(3) -0.001(2) 0.007(3) 0.000(2)
C33 0.011(3) 0.012(3) 0.022(3) 0.000(2) 0.011(2) 0.001(2)
C34 0.010(3) 0.015(3) 0.021(3) -0.002(2) 0.011(2) 0.000(2)
C35 0.009(3) 0.010(3) 0.020(3) 0.002(2) 0.004(2) 0.005(2)
C36 0.025(3) 0.020(3) 0.027(3) -0.001(3) 0.023(3) 0.000(3)
C37 0.013(3) 0.015(3) 0.020(3) 0.000(2) 0.006(2) -0.001(2)
C41 0.012(3) 0.012(3) 0.019(3) 0.003(2) 0.009(2) 0.003(2)
C42 0.010(3) 0.012(3) 0.021(3) -0.003(2) 0.000(2) 0.001(2)
C43 0.019(3) 0.011(3) 0.022(3) 0.002(2) 0.006(3) 0.001(2)
C44 0.020(3) 0.013(3) 0.026(3) -0.004(3) 0.004(3) 0.005(3)
C45 0.013(3) 0.023(3) 0.023(3) 0.000(3) 0.006(3) 0.002(3)
C46 0.009(3) 0.024(3) 0.016(3) 0.005(3) 0.002(2) 0.000(2)
C51 0.011(3) 0.012(3) 0.020(3) -0.003(2) 0.008(2) -0.002(2)
C52 0.009(3) 0.012(3) 0.020(3) -0.001(2) 0.010(2) -0.002(2)
C53 0.020(3) 0.013(3) 0.022(3) -0.001(3) 0.012(3) -0.002(3)
C54 0.017(3) 0.019(3) 0.021(3) 0.001(2) 0.013(3) -0.002(2)
C55 0.014(3) 0.018(3) 0.027(3) -0.004(3) 0.011(3) -0.001(3)
C56 0.017(3) 0.013(3) 0.027(3) 0.000(3) 0.013(3) 0.003(2)
B1 0.011(3) 0.012(3) 0.023(4) -0.001(3) 0.005(3) -0.001(3)

loop_
_atom_type_symbol
_atom_type_description
_atom_type_scat_dispersion_real
_atom_type_scat_dispersion_imag
_atom_type_scat_source
C C 0.0033 0.0016 'International Tables Vol C Tables 4.2.6.8 and 6.1.1.4'
H H 0.0000 0.0000 'International Tables Vol C Tables 4.2.6.8 and 6.1.1.4'
B B 0.0013 0.0007 'International Tables Vol C Tables 4.2.6.8 and 6.1.1.4'
N N 0.0061 0.0033 'International Tables Vol C Tables 4.2.6.8 and 6.1.1.4'
O O 0.0106 0.0060 'International Tables Vol C Tables 4.2.6.8 and 6.1.1.4'
W W -0.8490 6.8722 'International Tables Vol C Tables 4.2.6.8 and 6.1.1.4'

loop_
_geom_angle_atom_site_label_1
_geom_angle_atom_site_label_2
_geom_angle_atom_site_label_3
_geom_angle
_geom_angle_site_symmetry_1
_geom_angle_site_symmetry_3
_geom_angle_publ_flag
O1 W1 O41 104.90(19) . . ?
O1 W1 O51 100.20(17) . . ?
O41 W1 O51 87.78(17) . . ?
O1 W1 N11 89.91(19) . . ?
O41 W1 N11 163.17(17) . . ?
O51 W1 N11 97.60(17) . . ?
O1 W1 N21 92.86(19) . . ?
O41 W1 N21 84.82(18) . . ?
O51 W1 N21 166.29(17) . . ?
N11 W1 N21 86.50(18) . . ?
O1 W1 N31 165.34(18) . . ?
O41 W1 N31 88.04(17) . . ?
O51 W1 N31 86.94(16) . . ?
N11 W1 N31 76.39(17) . . ?
N21 W1 N31 81.30(17) . . ?
C41 O41 W1 133.0(4) . . ?
C51 O51 W1 122.9(4) . . ?
C15 N11 N12 105.5(4) . . ?
C15 N11 W1 131.4(4) . . ?
N12 N11 W1 122.8(3) . . ?
C13 N12 N11 109.4(4) . . ?
C13 N12 B1 131.1(5) . . ?
N11 N12 B1 119.3(5) . . ?
C25 N21 N22 107.1(4) . . ?
C25 N21 W1 129.6(4) . . ?
N22 N21 W1 123.3(4) . . ?
C23 N22 N21 109.4(5) . . ?
C23 N22 B1 131.3(5) . . ?
N21 N22 B1 118.8(5) . . ?
C35 N31 N32 106.3(5) . . ?
C35 N31 W1 136.6(4) . . ?
N32 N31 W1 117.1(3) . . ?
C33 N32 N31 110.2(5) . . ?
C33 N32 B1 129.1(5) . . ?
N31 N32 B1 120.2(5) . . ?
N12 C13 C14 107.7(5) . . ?
N12 C13 C16 122.6(5) . . ?
C14 C13 C16 129.7(6) . . ?
C15 C14 C13 106.6(5) . . ?
N11 C15 C14 110.7(5) . . ?
N11 C15 C17 121.4(5) . . ?
C14 C15 C17 127.9(5) . . ?
N22 C23 C24 108.3(5) . . ?
N22 C23 C26 123.6(6) . . ?
C24 C23 C26 128.0(5) . . ?
C25 C24 C23 106.1(5) . . ?
N21 C25 C24 109.0(5) . . ?
N21 C25 C27 122.7(5) . . ?
C24 C25 C27 128.3(6) . . ?
N32 C33 C34 107.4(5) . . ?
N32 C33 C36 122.6(5) . . ?
C34 C33 C36 130.0(6) . . ?
C33 C34 C35 106.5(5) . . ?
N31 C35 C34 109.7(5) . . ?
N31 C35 C37 124.0(5) . . ?
C34 C35 C37 126.3(5) . . ?
O41 C41 C46 117.5(5) . . ?
O41 C41 C42 122.4(5) . . ?
C46 C41 C42 120.0(5) . . ?
C43 C42 C41 118.4(5) . . ?
C43 C42 C52 118.4(5) . . ?
C41 C42 C52 123.2(5) . . ?
C42 C43 C44 121.9(6) . . ?
C43 C44 C45 118.9(6) . . ?
C46 C45 C44 119.0(6) . . ?
C41 C46 C45 121.8(6) . . ?
O51 C51 C52 122.8(5) . . ?
O51 C51 C56 117.3(5) . . ?
C52 C51 C56 119.7(5) . . ?
C51 C52 C53 118.4(5) . . ?
C51 C52 C42 122.8(5) . . ?
C53 C52 C42 118.4(5) . . ?
C54 C53 C52 121.8(6) . . ?
C55 C54 C53 119.7(6) . . ?
C54 C55 C56 119.5(6) . . ?
C55 C56 C51 120.9(6) . . ?
N32 B1 N12 107.8(5) . . ?
N32 B1 N22 108.4(5) . . ?
N12 B1 N22 110.7(5) . . ?

loop_
_geom_bond_atom_site_label_1
_geom_bond_atom_site_label_2
_geom_bond_distance
_geom_bond_site_symmetry_2
_geom_bond_publ_flag
W1 O1 1.716(4) . ?
W1 O41 1.948(4) . ?
W1 O51 1.972(4) . ?
W1 N11 2.142(5) . ?
W1 N21 2.168(5) . ?
W1 N31 2.372(5) . ?
O41 C41 1.365(7) . ?
O51 C51 1.375(7) . ?
N11 C15 1.351(7) . ?
N11 N12 1.396(6) . ?
N12 C13 1.346(7) . ?
N12 B1 1.536(8) . ?
N21 C25 1.353(8) . ?
N21 N22 1.371(6) . ?
N22 C23 1.336(7) . ?
N22 B1 1.551(9) . ?
N31 C35 1.355(8) . ?
N31 N32 1.386(6) . ?
N32 C33 1.357(8) . ?
N32 B1 1.533(8) . ?
C13 C14 1.387(7) . ?
C13 C16 1.493(8) . ?
C14 C15 1.363(8) . ?
C15 C17 1.500(7) . ?
C23 C24 1.386(9) . ?
C23 C26 1.495(8) . ?
C24 C25 1.385(8) . ?
C25 C27 1.496(8) . ?
C33 C34 1.390(8) . ?
C33 C36 1.488(8) . ?
C34 C35 1.398(8) . ?
C35 C37 1.488(8) . ?
C41 C46 1.380(8) . ?
C41 C42 1.401(8) . ?
C42 C43 1.387(8) . ?
C42 C52 1.510(8) . ?
C43 C44 1.399(8) . ?
C44 C45 1.400(9) . ?
C45 C46 1.388(9) . ?
C51 C52 1.386(8) . ?
C51 C56 1.413(8) . ?
C52 C53 1.397(8) . ?
C53 C54 1.389(8) . ?
C54 C55 1.381(9) . ?
C55 C56 1.384(9) . ?
